data_7045355
loop_
_publ_author_name
'Xiao, Zhi-Zun'
'Han, Li-Juan'
'Wang, Zhong-Jie'
'Zheng, He-Gen'

_publ_section_title
;
 Three Zn(ii)-based MOFs for luminescence sensing of Fe<sup>3+</sup> and
 Cr<sub>2</sub>O<sub>7</sub><sup>2-</sup> ions.
;
_journal_issue 10
_journal_name_full 'Dalton transactions (Cambridge, England : 2003)'
_journal_page_first 3298
_journal_page_last 3302
_journal_paper_doi 10.1039/c7dt04659f
_journal_volume 47
_journal_year 2018
_chemical_formula_sum 'C30 H28 N O7 S Zn'
_chemical_formula_weight 611.96
_space_group_crystal_system monoclinic
_space_group_IT_number 15
_space_group_name_Hall '-C 2yc'
_space_group_name_H-M_alt 'C 1 2/c 1'
_symmetry_space_group_name_Hall '-C 2yc'
_symmetry_space_group_name_H-M 'C 1 2/c 1'
_atom_sites_solution_hydrogens geom
_audit_creation_method SHELXL-2014/7
_audit_update_record
;
2017-12-08 deposited with the CCDC.
2018-01-23 downloaded from the CCDC.
;
_cell_angle_alpha 90
_cell_angle_beta 106.8200(10)
_cell_angle_gamma 90
_cell_formula_units_Z 8
_cell_length_a 15.8925(14)
_cell_length_b 20.4648(19)
_cell_length_c 21.081(2)
_cell_measurement_temperature 296(2)
_cell_volume 6563.0(10)
_computing_structure_refinement 'SHELXL-2014/7 (Sheldrick, 2014)'
_diffrn_ambient_temperature 296(2)
_diffrn_measured_fraction_theta_full 0.962
_diffrn_measured_fraction_theta_max 0.962
_diffrn_radiation_type MoK\a
_diffrn_radiation_wavelength 0.71073
_diffrn_reflns_av_R_equivalents 0.0577
_diffrn_reflns_av_unetI/netI 0.0650
_diffrn_reflns_Laue_measured_fraction_full 0.962
_diffrn_reflns_Laue_measured_fraction_max 0.962
_diffrn_reflns_limit_h_max 18
_diffrn_reflns_limit_h_min -18
_diffrn_reflns_limit_k_max 21
_diffrn_reflns_limit_k_min -24
_diffrn_reflns_limit_l_max 25
_diffrn_reflns_limit_l_min -25
_diffrn_reflns_number 18405
_diffrn_reflns_point_group_measured_fraction_full 0.962
_diffrn_reflns_point_group_measured_fraction_max 0.962
_diffrn_reflns_theta_full 25.027
_diffrn_reflns_theta_max 25.027
_diffrn_reflns_theta_min 1.668
_exptl_absorpt_coefficient_mu 0.853
_exptl_crystal_density_diffrn 1.239
_exptl_crystal_F_000 2536
_refine_diff_density_max 0.717
_refine_diff_density_min -0.422
_refine_diff_density_rms 0.068
_refine_ls_extinction_method none
_refine_ls_goodness_of_fit_ref 1.063
_refine_ls_hydrogen_treatment constr
_refine_ls_matrix_type full
_refine_ls_number_parameters 362
_refine_ls_number_reflns 5590
_refine_ls_number_restraints 0
_refine_ls_restrained_S_all 1.063
_refine_ls_R_factor_all 0.0793
_refine_ls_R_factor_gt 0.0528
_refine_ls_shift/su_max 0.020
_refine_ls_shift/su_mean 0.001
_refine_ls_structure_factor_coef Fsqd
_refine_ls_weighting_details 'w=1/[\s^2^(Fo^2^)+(0.0770P)^2^] where P=(Fo^2^+2Fc^2^)/3'
_refine_ls_weighting_scheme calc
_refine_ls_wR_factor_gt 0.1383
_refine_ls_wR_factor_ref 0.1524
_reflns_Friedel_coverage 0.000
_reflns_number_gt 3862
_reflns_number_total 5590
_reflns_threshold_expression 'I > 2\s(I)'
_cod_data_source_file c7dt04659f2.cif
_cod_data_source_block 3
_cod_depositor_comments 'Adding full bibliography for 7045353--7045355.cif.'
_cod_original_cell_volume 6563.1(11)
_cod_database_code 7045355
_shelx_shelxl_version_number 2014/7
_shelx_space_group_comment
;
The symmetry employed for this shelxl refinement is uniquely defined
by the following loop, which should always be used as a source of
symmetry information in preference to the above space-group names.
They are only intended as comments.
;

loop_
_space_group_symop_operation_xyz
'x, y, z'
'-x, y, -z+1/2'
'x+1/2, y+1/2, z'
'-x+1/2, y+1/2, -z+1/2'
'-x, -y, -z'
'x, -y, z-1/2'
'-x+1/2, -y+1/2, -z'
'x+1/2, -y+1/2, z-1/2'

loop_
_atom_site_label
_atom_site_type_symbol
_atom_site_fract_x
_atom_site_fract_y
_atom_site_fract_z
_atom_site_U_iso_or_equiv
_atom_site_adp_type
_atom_site_occupancy
_atom_site_site_symmetry_order
_atom_site_calc_flag
_atom_site_refinement_flags_posn
_atom_site_refinement_flags_adp
O5 O 0.79293(19) 0.64307(13) 0.51662(14) 0.0498(8) Uani 1 1 d . .
O4 O 0.70164(18) 0.67234(13) 0.41899(14) 0.0489(8) Uani 1 1 d . .
C1 C 0.7438(3) 0.63057(19) 0.4598(2) 0.0398(10) Uani 1 1 d . .
C12 C 0.7346(3) 0.5605(2) 0.4380(2) 0.0418(10) Uani 1 1 d . .
C20 C 0.6866(3) 0.5437(2) 0.3753(2) 0.0612(14) Uani 1 1 d . .
H20 H 0.6600 0.5764 0.3456 0.073 Uiso 1 1 calc R U
C13 C 0.7767(3) 0.5119(2) 0.4805(2) 0.0539(12) Uani 1 1 d . .
H13 H 0.8120 0.5226 0.5227 0.065 Uiso 1 1 calc R U
C25 C 0.6765(3) 0.4788(2) 0.3545(2) 0.0616(13) Uani 1 1 d . .
H25 H 0.6423 0.4683 0.3120 0.074 Uiso 1 1 calc R U
C23 C 0.7668(3) 0.4471(2) 0.4608(3) 0.0669(15) Uani 1 1 d . .
H23 H 0.7937 0.4144 0.4903 0.080 Uiso 1 1 calc R U
O1 O 0.41680(19) 0.24860(15) 0.53540(16) 0.0539(8) Uani 1 1 d . .
Zn1 Zn 0.30873(3) 0.22997(2) 0.56628(2) 0.03650(18) Uani 1 1 d . .
S2 S 0.70128(9) 0.34802(6) 0.37337(8) 0.0618(4) Uani 1 1 d . .
N1 N 0.3522(2) 0.19757(16) 0.66072(16) 0.0385(8) Uani 1 1 d . .
C2 C 0.3988(3) 0.27111(19) 0.4777(2) 0.0445(11) Uani 1 1 d . .
C3 C 0.4051(3) 0.1487(2) 0.7896(2) 0.0438(10) Uani 1 1 d . .
O2 O 0.7774(2) 0.31168(16) 0.4094(2) 0.0822(12) Uani 1 1 d . .
C4 C 0.5599(3) 0.2794(2) 0.4900(2) 0.0470(11) Uani 1 1 d . .
H4 H 0.5713 0.2607 0.5319 0.056 Uiso 1 1 calc R U
C5 C 0.4740(3) 0.29059(18) 0.4522(2) 0.0384(10) Uani 1 1 d . .
O6 O 0.5631(2) 0.06952(16) 1.11545(15) 0.0710(10) Uani 1 1 d . .
C6 C 0.6123(3) 0.32411(19) 0.4035(2) 0.0483(11) Uani 1 1 d . .
C7 C 0.6301(3) 0.2966(2) 0.4644(3) 0.0545(12) Uani 1 1 d . .
H7 H 0.6880 0.2891 0.4893 0.065 Uiso 1 1 calc R U
C8 C 0.5022(3) 0.0672(2) 0.9959(2) 0.0515(12) Uani 1 1 d . .
H8 H 0.5033 0.1126 0.9937 0.062 Uiso 1 1 calc R U
O3 O 0.6721(3) 0.34564(18) 0.3027(2) 0.0826(12) Uani 1 1 d . .
C9 C 0.4429(3) 0.0611(2) 0.8727(2) 0.0501(11) Uani 1 1 d . .
H9 H 0.4267 0.0322 0.8372 0.060 Uiso 1 1 calc R U
C10 C 0.4581(3) 0.3185(2) 0.3896(2) 0.0521(12) Uani 1 1 d . .
H10 H 0.4005 0.3258 0.3641 0.063 Uiso 1 1 calc R U
C11 C 0.3533(4) 0.1335(2) 0.6727(2) 0.0755(18) Uani 1 1 d . .
H11 H 0.3359 0.1051 0.6368 0.091 Uiso 1 1 calc R U
C14 C 0.5306(3) 0.0365(2) 1.0566(2) 0.0497(11) Uani 1 1 d . .
C15 C 0.4022(3) 0.2137(2) 0.7770(2) 0.0518(12) Uani 1 1 d . .
H15 H 0.4173 0.2433 0.8119 0.062 Uiso 1 1 calc R U
C16 C 0.4363(3) 0.1229(2) 0.8572(2) 0.0473(11) Uani 1 1 d . .
H16 H 0.4527 0.1529 0.8917 0.057 Uiso 1 1 calc R U
C17 C 0.3771(3) 0.2363(2) 0.7126(2) 0.0519(12) Uani 1 1 d . .
H17 H 0.3778 0.2811 0.7055 0.062 Uiso 1 1 calc R U
C18 C 0.4723(3) 0.0311(2) 0.9382(2) 0.0477(11) Uani 1 1 d . .
C19 C 0.5269(3) 0.3354(2) 0.3645(2) 0.0538(12) Uani 1 1 d . .
H19 H 0.5160 0.3539 0.3227 0.065 Uiso 1 1 calc R U
C21 C 0.7172(3) 0.4307(2) 0.3974(2) 0.0485(11) Uani 1 1 d . .
C22 C 0.3784(4) 0.1078(3) 0.7343(2) 0.093(2) Uani 1 1 d . .
H22 H 0.3779 0.0627 0.7400 0.111 Uiso 1 1 calc R U
C27 C 0.5698(4) 0.1386(2) 1.1158(3) 0.0799(18) Uani 1 1 d . .
H27A H 0.5130 0.1581 1.0943 0.096 Uiso 1 1 calc R U
H27B H 0.6112 0.1524 1.0926 0.096 Uiso 1 1 calc R U
C28 C 0.6016(6) 0.1591(3) 1.1884(4) 0.129(3) Uani 1 1 d . .
H28A H 0.5987 0.2064 1.1909 0.155 Uiso 1 1 calc R U
H28B H 0.5620 0.1412 1.2113 0.155 Uiso 1 1 calc R U
C31 C 0.7153(7) 0.1594(5) 1.2967(5) 0.173(5) Uani 1 1 d . .
H31A H 0.7739 0.1412 1.3138 0.208 Uiso 1 1 calc R U
H31B H 0.7224 0.2065 1.2982 0.208 Uiso 1 1 calc R U
C30 C 0.6827(6) 0.1402(5) 1.2196(5) 0.160(4) Uani 1 1 d . .
H30A H 0.7225 0.1594 1.1976 0.192 Uiso 1 1 calc R U
H30B H 0.6861 0.0931 1.2157 0.192 Uiso 1 1 calc R U
C32 C 0.6690(7) 0.1434(6) 1.3451(5) 0.157(4) Uani 1 1 d . .
H32A H 0.6125 0.1655 1.3326 0.189 Uiso 1 1 calc R U
H32B H 0.7025 0.1603 1.3880 0.189 Uiso 1 1 calc R U
O7 O 0.32382(19) 0.27957(15) 0.43939(16) 0.0570(9) Uani 1 1 d . .
C33 C 0.6539(9) 0.0717(6) 1.3518(6) 0.230(7) Uani 1 1 d . .
H33A H 0.6093 0.0567 1.3133 0.345 Uiso 1 1 calc R U
H33B H 0.6351 0.0642 1.3905 0.345 Uiso 1 1 calc R U
H33C H 0.7075 0.0483 1.3557 0.345 Uiso 1 1 calc R U

loop_
_atom_site_aniso_label
_atom_site_aniso_U_11
_atom_site_aniso_U_22
_atom_site_aniso_U_33
_atom_site_aniso_U_23
_atom_site_aniso_U_13
_atom_site_aniso_U_12
O5 0.0589(19) 0.0435(17) 0.0409(17) 0.0054(14) 0.0047(15) 0.0000(13)
O4 0.0560(19) 0.0373(16) 0.0454(17) 0.0087(13) 0.0019(14) 0.0008(12)
C1 0.040(2) 0.040(2) 0.041(3) 0.0100(19) 0.014(2) -0.0039(17)
C12 0.039(2) 0.042(2) 0.044(3) 0.0046(19) 0.012(2) -0.0060(17)
C20 0.080(3) 0.039(3) 0.054(3) 0.011(2) 0.003(3) -0.003(2)
C13 0.062(3) 0.035(2) 0.056(3) 0.009(2) 0.004(2) 0.0000(19)
C25 0.085(4) 0.046(3) 0.052(3) -0.002(2) 0.018(3) -0.013(2)
C23 0.057(3) 0.042(3) 0.091(4) 0.016(3) 0.005(3) 0.001(2)
O1 0.0472(19) 0.0601(19) 0.055(2) 0.0219(16) 0.0162(16) -0.0031(14)
Zn1 0.0388(3) 0.0377(3) 0.0292(3) 0.0128(2) 0.00382(19) -0.00025(19)
S2 0.0700(9) 0.0396(7) 0.0940(11) -0.0068(7) 0.0525(8) -0.0091(6)
N1 0.045(2) 0.0367(18) 0.0310(18) 0.0141(16) 0.0074(15) 0.0021(14)
C2 0.045(3) 0.035(2) 0.052(3) -0.001(2) 0.012(2) -0.0038(18)
C3 0.052(3) 0.048(3) 0.030(2) 0.0089(19) 0.0101(19) 0.0037(19)
O2 0.064(2) 0.046(2) 0.153(4) 0.009(2) 0.058(2) 0.0118(16)
C4 0.046(3) 0.048(3) 0.049(3) 0.010(2) 0.016(2) -0.0021(19)
C5 0.037(2) 0.033(2) 0.049(3) 0.0019(18) 0.019(2) -0.0025(16)
O6 0.117(3) 0.049(2) 0.0378(18) 0.0157(16) 0.0079(19) 0.0017(18)
C6 0.050(3) 0.033(2) 0.073(3) -0.003(2) 0.035(3) -0.0044(18)
C7 0.043(3) 0.051(3) 0.072(3) 0.009(3) 0.020(2) 0.000(2)
C8 0.069(3) 0.042(2) 0.044(3) 0.018(2) 0.017(2) 0.009(2)
O3 0.124(3) 0.064(2) 0.086(3) -0.016(2) 0.072(3) -0.025(2)
C9 0.064(3) 0.055(3) 0.032(2) 0.014(2) 0.015(2) 0.004(2)
C10 0.051(3) 0.048(3) 0.055(3) 0.006(2) 0.013(2) -0.006(2)
C11 0.136(5) 0.043(3) 0.029(2) 0.011(2) -0.004(3) -0.014(3)
C14 0.064(3) 0.050(3) 0.033(2) 0.013(2) 0.011(2) 0.003(2)
C15 0.079(3) 0.042(3) 0.030(2) 0.0085(19) 0.009(2) 0.012(2)
C16 0.058(3) 0.051(3) 0.033(2) 0.014(2) 0.014(2) 0.009(2)
C17 0.078(3) 0.037(2) 0.035(2) 0.009(2) 0.007(2) 0.006(2)
C18 0.055(3) 0.048(3) 0.040(2) 0.015(2) 0.011(2) 0.0057(19)
C19 0.067(3) 0.051(3) 0.052(3) 0.010(2) 0.030(3) -0.003(2)
C21 0.048(3) 0.039(2) 0.068(3) 0.002(2) 0.032(2) -0.0079(19)
C22 0.174(6) 0.041(3) 0.042(3) 0.024(2) -0.003(3) -0.018(3)
C27 0.125(5) 0.044(3) 0.058(3) 0.010(3) 0.006(3) 0.003(3)
C28 0.186(9) 0.049(4) 0.121(7) 0.001(4) -0.007(6) 0.013(4)
C31 0.194(11) 0.149(9) 0.132(8) -0.061(7) -0.024(8) -0.031(8)
C30 0.146(8) 0.152(9) 0.185(11) -0.073(8) 0.051(8) -0.044(7)
C32 0.163(9) 0.197(13) 0.116(8) -0.011(8) 0.046(7) -0.028(8)
O7 0.0382(18) 0.067(2) 0.063(2) 0.0123(17) 0.0106(16) -0.0010(14)
C33 0.281(16) 0.143(11) 0.212(13) 0.031(10) -0.014(11) 0.000(9)

loop_
_atom_type_symbol
_atom_type_description
_atom_type_scat_dispersion_real
_atom_type_scat_dispersion_imag
_atom_type_scat_source
C C 0.0033 0.0016 'International Tables Vol C Tables 4.2.6.8 and 6.1.1.4'
H H 0.0000 0.0000 'International Tables Vol C Tables 4.2.6.8 and 6.1.1.4'
N N 0.0061 0.0033 'International Tables Vol C Tables 4.2.6.8 and 6.1.1.4'
O O 0.0106 0.0060 'International Tables Vol C Tables 4.2.6.8 and 6.1.1.4'
S S 0.1246 0.1234 'International Tables Vol C Tables 4.2.6.8 and 6.1.1.4'
Zn Zn 0.2839 1.4301 'International Tables Vol C Tables 4.2.6.8 and 6.1.1.4'

loop_
_geom_angle_atom_site_label_1
_geom_angle_atom_site_label_2
_geom_angle_atom_site_label_3
_geom_angle
_geom_angle_site_symmetry_1
_geom_angle_site_symmetry_3
C1 O5 Zn1 128.2(3) . 3
C1 O4 Zn1 127.7(3) . 5_666
O5 C1 O4 125.2(4) . .
O5 C1 C12 117.9(4) . .
O4 C1 C12 117.0(4) . .
C20 C12 C13 118.6(4) . .
C20 C12 C1 121.0(4) . .
C13 C12 C1 120.3(4) . .
C12 C20 C25 121.7(4) . .
C12 C13 C23 120.3(4) . .
C21 C25 C20 119.3(4) . .
C21 C23 C13 120.4(4) . .
C2 O1 Zn1 113.7(3) . .
N1 Zn1 O4 101.04(13) . 5_666
N1 Zn1 O1 107.22(13) . .
O4 Zn1 O1 88.74(13) 5_666 .
N1 Zn1 O5 100.12(12) . 3_445
O4 Zn1 O5 158.35(11) 5_666 3_445
O1 Zn1 O5 89.38(13) . 3_445
N1 Zn1 O7 94.45(13) . 7_556
O4 Zn1 O7 88.60(12) 5_666 7_556
O1 Zn1 O7 158.27(13) . 7_556
O5 Zn1 O7 85.22(13) 3_445 7_556
N1 Zn1 Zn1 162.42(10) . 7_556
O4 Zn1 Zn1 79.47(8) 5_666 7_556
O1 Zn1 Zn1 90.35(9) . 7_556
O5 Zn1 Zn1 78.98(8) 3_445 7_556
O7 Zn1 Zn1 67.97(9) 7_556 7_556
O3 S2 O2 120.3(3) . .
O3 S2 C21 108.0(2) . .
O2 S2 C21 108.4(2) . .
O3 S2 C6 108.2(2) . .
O2 S2 C6 107.7(2) . .
C21 S2 C6 103.0(2) . .
C17 N1 C11 116.7(4) . .
C17 N1 Zn1 123.8(3) . .
C11 N1 Zn1 119.4(3) . .
O7 C2 O1 126.0(4) . .
O7 C2 C5 116.3(4) . .
O1 C2 C5 117.7(4) . .
C15 C3 C22 116.0(4) . .
C15 C3 C16 121.9(4) . .
C22 C3 C16 122.1(4) . .
C5 C4 C7 119.5(4) . .
C4 C5 C10 119.4(4) . .
C4 C5 C2 120.2(4) . .
C10 C5 C2 120.3(4) . .
C14 O6 C27 120.1(4) . .
C7 C6 C19 122.0(4) . .
C7 C6 S2 118.9(4) . .
C19 C6 S2 119.0(4) . .
C6 C7 C4 119.5(4) . .
C14 C8 C18 120.6(4) . .
C16 C9 C18 128.7(4) . .
C19 C10 C5 121.1(4) . .
N1 C11 C22 123.3(5) . .
O6 C14 C8 123.4(4) . .
O6 C14 C18 115.4(4) . 5_657
C8 C14 C18 121.2(4) . 5_657
C3 C15 C17 120.4(4) . .
C9 C16 C3 125.0(4) . .
N1 C17 C15 123.3(4) . .
C8 C18 C14 118.2(4) . 5_657
C8 C18 C9 122.8(4) . .
C14 C18 C9 119.0(4) 5_657 .
C10 C19 C6 118.4(4) . .
C25 C21 C23 119.6(4) . .
C25 C21 S2 120.0(4) . .
C23 C21 S2 120.3(4) . .
C11 C22 C3 120.2(5) . .
O6 C27 C28 106.4(4) . .
C30 C28 C27 114.2(8) . .
C32 C31 C30 125.0(9) . .
C28 C30 C31 114.5(9) . .
C31 C32 C33 114.3(12) . .
C2 O7 Zn1 141.9(3) . 7_556

loop_
_geom_bond_atom_site_label_1
_geom_bond_atom_site_label_2
_geom_bond_distance
_geom_bond_site_symmetry_2
O5 C1 1.252(5) .
O5 Zn1 2.042(3) 3
O4 C1 1.260(4) .
O4 Zn1 2.037(3) 5_666
C1 C12 1.501(6) .
C12 C20 1.365(6) .
C12 C13 1.376(5) .
C20 C25 1.393(6) .
C13 C23 1.385(6) .
C25 C21 1.365(6) .
C23 C21 1.382(7) .
O1 C2 1.253(5) .
O1 Zn1 2.041(3) .
Zn1 N1 2.021(3) .
Zn1 O4 2.037(3) 5_666
Zn1 O5 2.042(3) 3_445
Zn1 O7 2.084(3) 7_556
Zn1 Zn1 2.9914(8) 7_556
S2 O3 1.426(4) .
S2 O2 1.436(4) .
S2 C21 1.764(4) .
S2 C6 1.778(4) .
N1 C17 1.315(5) .
N1 C11 1.335(5) .
C2 O7 1.244(5) .
C2 C5 1.500(6) .
C3 C15 1.355(6) .
C3 C22 1.397(7) .
C3 C16 1.465(5) .
C4 C5 1.386(6) .
C4 C7 1.417(6) .
C5 C10 1.393(6) .
O6 C14 1.376(5) .
O6 C27 1.417(6) .
C6 C7 1.355(6) .
C6 C19 1.388(6) .
C8 C14 1.378(5) .
C8 C18 1.384(6) .
C9 C16 1.303(6) .
C9 C18 1.459(5) .
C10 C19 1.388(6) .
C11 C22 1.350(6) .
C14 C18 1.391(6) 5_657
C15 C17 1.378(6) .
C18 C14 1.391(6) 5_657
C27 C28 1.526(9) .
C28 C30 1.323(10) .
C31 C32 1.459(12) .
C31 C30 1.605(12) .
C32 C33 1.501(13) .
O7 Zn1 2.084(3) 7_556
